data_1100200
loop_
_publ_author_name
'John, Michael'
'Auel, Carsten'
'Behrens, Christoph'
'Marsch, Michael'
'Harms, Klaus'
'Bosold, Ferdinand'
'Gschwind, Ruth M.'
'Rajamohanan, Pattuparambil R.'
'Boche, Gernot'

_publ_section_title
;
 The Relation between Ion Pair Structures and Reactivities of Lithium Cuprates
;
_journal_coden_ASTM CEUJED
_journal_issue 16
_journal_name_full 'Chemistry - A European Journal'
_journal_page_first 3060
_journal_page_last 3068
_journal_paper_doi 10.1002/1521-3765(20000818)6:16<3060::aid-chem3060>3.0.co;2-m
_journal_volume 6
_journal_year 2000
_chemical_formula_moiety 'C28 H74 Cu2 Li2 O3 Si4'
_chemical_formula_sum 'C28 H74 Cu2 Li2 O3 Si4'
_chemical_name_systematic
;
tetrakis(\m~2~-trimethylsilylmethylene)-tris(diethyl ether)-di-copper-di-lithium
;
_space_group_IT_number 2
_symmetry_cell_setting triclinic
_symmetry_Int_Tables_number 2
_symmetry_space_group_name_Hall '-P 1'
_symmetry_space_group_name_H-M 'P -1'
_cell_angle_alpha 87.682(9)
_cell_angle_beta 81.637(8)
_cell_angle_gamma 82.658(9)
_cell_formula_units_Z 2
_cell_length_a 10.8446(7)
_cell_length_b 10.9136(9)
_cell_length_c 18.9558(12)
_cell_volume 2200.886
_diffrn_ambient_temperature 193
_exptl_crystal_density_diffrn 1.075
_refine_ls_R_factor_gt 5.68
_refine_ls_wR_factor_gt 5.68
_cod_database_code 1100200

loop_
_symmetry_equiv_pos_site_id
_symmetry_equiv_pos_as_xyz
1 x,y,z
2 -x,-y,-z

loop_
_atom_site_label
_atom_site_type_symbol
_atom_site_fract_x
_atom_site_fract_y
_atom_site_fract_z
Cu1 Cu 0.25649(7) 0.61710(8) 0.24663(5)
Si1 Si 0.18269(18) 0.5890(2) 0.10011(12)
C1 C 0.1829(6) 0.7048(6) 0.1679(4)
H1 H 0.09610 0.74280 0.18440
H2 H 0.23340 0.77080 0.14790
O1 O 0.6419(5) 0.4377(6) 0.2721(4)
Li1 Li 0.4973(11) 0.5560(11) 0.2546(7)
Cu2 Cu 0.42681(7) 0.79491(8) 0.24339(5)
Si2 Si 0.19632(19) 0.4786(2) 0.38977(12)
C2 C 0.1483(9) 0.6616(10) 0.0127(6)
H3 H 0.21070 0.71740 -0.00450
H4 H 0.06430 0.70860 0.01900
H5 H 0.15180 0.59690 -0.02220
O2 O 0.1461(5) 1.0222(5) 0.1840(3)
Li2 Li 0.1602(10) 0.8663(11) 0.2452(7)
Si3 Si 0.40590(19) 0.9266(2) 0.38423(13)
C3 C 0.0587(8) 0.4844(8) 0.1298(6)
H6 H 0.07910 0.43710 0.17250
H7 H 0.05570 0.42740 0.09160
H8 H -0.02320 0.53430 0.14070
O3 O -0.0080(5) 0.8869(6) 0.3082(3)
Si4 Si 0.61541(17) 0.80814(19) 0.10301(12)
C4 C 0.3370(8) 0.4927(8) 0.0824(6)
H9 H 0.40290 0.54610 0.06840
H10 H 0.33580 0.43590 0.04390
H11 H 0.35400 0.44520 0.12570
C5 C 0.3246(6) 0.5107(7) 0.3209(4)
H12 H 0.36820 0.43240 0.30010
H13 H 0.38610 0.55230 0.34200
C6 C 0.2509(9) 0.3701(11) 0.4611(6)
H14 H 0.31810 0.40290 0.48100
H15 H 0.28270 0.28910 0.44060
H16 H 0.18050 0.36130 0.49890
C7 C 0.0728(9) 0.4080(11) 0.3522(6)
H17 H 0.03420 0.46700 0.31910
H18 H 0.00840 0.38680 0.39100
H19 H 0.11090 0.33300 0.32680
C8 C 0.1254(8) 0.6258(9) 0.4345(5)
H20 H 0.19120 0.66490 0.45210
H21 H 0.06200 0.60790 0.47460
H22 H 0.08590 0.68180 0.40020
C9 C 0.3124(6) 0.8894(6) 0.3163(4)
H23 H 0.27280 0.96620 0.29510
H24 H 0.24550 0.84020 0.33800
C10 C 0.3062(10) 0.9922(11) 0.4669(6)
H25 H 0.25380 0.93060 0.48940
H26 H 0.25230 1.06640 0.45410
H27 H 0.36050 1.01380 0.50030
C11 C 0.5068(9) 1.0459(9) 0.3487(6)
H28 H 0.56330 1.01500 0.30630
H29 H 0.55640 1.06520 0.38510
H30 H 0.45400 1.12080 0.33580
C12 C 0.5061(9) 0.7865(10) 0.4125(6)
H31 H 0.45440 0.71940 0.42530
H32 H 0.54420 0.80570 0.45390
H33 H 0.57250 0.76080 0.37320
C13 C 0.5622(6) 0.7065(6) 0.1776(4)
H34 H 0.63350 0.67610 0.20340
H35 H 0.53170 0.63410 0.15900
C14 C 0.7760(7) 0.7454(9) 0.0550(5)
H36 H 0.77410 0.66060 0.04040
H37 H 0.83910 0.74600 0.08700
H38 H 0.79740 0.79730 0.01270
C15 C 0.6352(8) 0.9650(8) 0.1315(5)
H39 H 0.55250 1.01050 0.14730
H40 H 0.67820 1.00960 0.09130
H41 H 0.68520 0.95730 0.17090
C16 C 0.5030(8) 0.8239(8) 0.0368(5)
H42 H 0.42070 0.86190 0.05930
H43 H 0.49520 0.74200 0.01980
H44 H 0.53390 0.87600 -0.00360
C17 C 0.6898(17) 0.434(2) 0.3394(14)
H45 H 0.78090 0.40620 0.32780
H46 H 0.68260 0.52100 0.35330
C18 C 0.657(2) 0.379(3) 0.3920(14)
H47 H 0.71150 0.39070 0.42770
H48 H 0.66310 0.29110 0.38200
H49 H 0.57020 0.41050 0.41030
C19 C 0.7049(15) 0.356(2) 0.2190(14)
H50 H 0.77310 0.39740 0.19160
H51 H 0.74550 0.28320 0.24380
C20 C 0.643(2) 0.314(2) 0.1733(10)
H52 H 0.68920 0.23660 0.15390
H53 H 0.63450 0.37510 0.13440
H54 H 0.56000 0.29900 0.19690
C21 C 0.2553(8) 1.0608(10) 0.1497(6)
H55 H 0.24840 1.07490 0.09840
H56 H 0.32590 0.99490 0.15380
C22 C 0.2826(12) 1.1767(10) 0.1801(9)
H57 H 0.36490 1.19680 0.15740
H58 H 0.28310 1.16500 0.23160
H59 H 0.21780 1.24440 0.17120
C23 C 0.0341(10) 1.0813(11) 0.1607(7)
H60 H 0.04050 1.17060 0.15290
H61 H -0.03780 1.07220 0.19840
C24 C 0.0099(13) 1.0279(16) 0.0927(9)
H62 H -0.05980 1.07930 0.07430
H63 H -0.01170 0.94380 0.10230
H64 H 0.08550 1.02580 0.05730
C25 C -0.0344(13) 0.9513(14) 0.3746(8)
H65 H -0.11260 0.92600 0.40160
H66 H 0.03450 0.92480 0.40300
C26 C -0.0481(18) 1.0806(15) 0.3678(11)
H67 H -0.03540 1.11590 0.41260
H68 H -0.13270 1.11050 0.35720
H69 H 0.01430 1.10580 0.32900
C27 C -0.1290(12) 0.840(2) 0.2797(11)
H70 H -0.20800 0.89350 0.29640
H71 H -0.11750 0.83570 0.22710
C28 C -0.126(2) 0.741(2) 0.3076(11)
H72 H -0.18530 0.69410 0.28930
H73 H -0.14850 0.74920 0.35930
H74 H -0.04070 0.69680 0.29720

loop_
_atom_type_symbol
_atom_type_radius_bond
C 0.78
H 0.23
Cu 1.08
Li 1.15
O 0.68
Si 1.20
